data_4020694
loop_
_publ_author_name
'Claude Grison'
'Philippe Coutrot'
'St\'ephane Gen\`eve'
'Claude Didierjean'
'Michel Marraud'

_publ_section_title
;
 Structural Investigation of "cis" and "trans" Vinylogous Peptides:
 cis-Vinylog Turn in Folded cis-Vinylogous Peptides,
 an Excellent Mimic of the Natural \b-Turn
;
_journal_name_full 'Journal of Organic Chemistry'
_journal_page_first 10753
_journal_page_last 10764
_journal_paper_doi 10.1021/jo051483y
_journal_volume 70
_journal_year 2005
_chemical_absolute_configuration syn
_chemical_formula_moiety 'C20 H34 N4 O5, C H2 Cl2, O0.3'
_chemical_formula_sum 'C21 H36 Cl2 N4 O5.3'
_chemical_formula_weight 500.24
_space_group_IT_number 1
_space_group_name_Hall 'P 1'
_space_group_name_H-M_alt 'P 1'
_symmetry_cell_setting triclinic
_symmetry_Int_Tables_number 1
_symmetry_space_group_name_Hall 'P 1'
_symmetry_space_group_name_H-M 'P 1'
_cell_angle_alpha 82.257(3)
_cell_angle_beta 73.341(2)
_cell_angle_gamma 66.915(3)
_cell_formula_units_Z 1
_cell_length_a 8.6350(4)
_cell_length_b 8.7930(3)
_cell_length_c 10.3560(6)
_cell_measurement_temperature 293(2)
_cell_measurement_wavelength 0.71073
_cell_volume 692.76(6)
_diffrn_ambient_temperature 293(2)
_exptl_crystal_density_diffrn 1.199
_refine_diff_density_rms 0.038
_cod_original_formula_sum 'C21 H36 Cl2 N4 O5.30'
_cod_database_code 4020694

loop_
_symmetry_equiv_pos_as_xyz
'x, y, z'

loop_
_atom_site_label
_atom_site_type_symbol
_atom_site_fract_x
_atom_site_fract_y
_atom_site_fract_z
_atom_site_U_iso_or_equiv
_atom_site_adp_type
_atom_site_occupancy
_atom_site_symmetry_multiplicity
_atom_site_calc_flag
_atom_site_refinement_flags
_atom_site_disorder_assembly
_atom_site_disorder_group
C1 C -0.0835(6) -0.0224(6) 1.2529(4) 0.0677(11) Uani 1 1 d . . .
C2 C -0.2076(9) -0.0999(8) 1.3411(5) 0.107(2) Uani 1 1 d . . .
H2A H -0.157 -0.2175 1.3305 0.161 Uiso 1 1 calc R . .
H2B H -0.3154 -0.0558 1.3151 0.161 Uiso 1 1 calc R . .
H2C H -0.2293 -0.0755 1.4337 0.161 Uiso 1 1 calc R . .
C3 C -0.1609(11) 0.1616(8) 1.2717(6) 0.123(3) Uani 1 1 d . . .
H3A H -0.272 0.2068 1.2507 0.16 Uiso 1 1 calc R . .
H3B H -0.0844 0.2111 1.2128 0.16 Uiso 1 1 calc R . .
H3C H -0.1758 0.1841 1.3636 0.16 Uiso 1 1 calc R . .
C4 C 0.0960(10) -0.1124(11) 1.2746(5) 0.121(2) Uani 1 1 d . . .
H4A H 0.1318 -0.2284 1.2612 0.157 Uiso 1 1 calc R . .
H4B H 0.0941 -0.0958 1.3648 0.157 Uiso 1 1 calc R . .
H4C H 0.1765 -0.0704 1.2115 0.157 Uiso 1 1 calc R . .
O1 O -0.0782(3) -0.0555(3) 1.1172(2) 0.0544(6) Uani 1 1 d . . .
C5 C 0.0209(3) -0.0104(3) 1.0073(3) 0.0372(6) Uani 1 1 d . . .
O2 O 0.1152(3) 0.0635(3) 1.0065(2) 0.0468(5) Uani 1 1 d . . .
N1 N 0.0063(3) -0.0605(3) 0.8963(2) 0.0404(5) Uani 1 1 d D . .
H1 H -0.085(4) -0.113(4) 0.918(4) 0.053 Uiso 1 1 d D . .
C6 C 0.0867(4) -0.0095(4) 0.7642(3) 0.0432(7) Uani 1 1 d . . .
H6 H 0.2092 -0.0331 0.7585 0.056 Uiso 1 1 calc R . .
C7 C 0.0777(7) -0.1082(5) 0.6582(4) 0.0740(12) Uani 1 1 d . . .
H7A H 0.1307 -0.2243 0.6773 0.096 Uiso 1 1 calc R . .
H7B H 0.1386 -0.0812 0.5707 0.096 Uiso 1 1 calc R . .
H7C H -0.0418 -0.0814 0.6599 0.096 Uiso 1 1 calc R . .
C8 C -0.0046(4) 0.1764(4) 0.7383(3) 0.0402(6) Uani 1 1 d . . .
O3 O -0.1538(3) 0.2517(3) 0.8024(3) 0.0540(6) Uani 1 1 d . . .
N2 N 0.0839(3) 0.2498(3) 0.6402(3) 0.0454(6) Uani 1 1 d . . .
C9 C 0.0047(4) 0.4267(4) 0.6028(3) 0.0419(6) Uani 1 1 d . . .
H9 H -0.0454 0.4948 0.6829 0.054 Uiso 1 1 calc R . .
C10 C 0.1614(5) 0.4629(5) 0.5103(4) 0.0592(9) Uani 1 1 d . . .
H10A H 0.1291 0.5332 0.4342 0.077 Uiso 1 1 calc R . .
H10B H 0.2043 0.5177 0.5593 0.077 Uiso 1 1 calc R . .
C11 C 0.2945(7) 0.3015(6) 0.4643(7) 0.111(2) Uani 1 1 d . . .
H11A H 0.2849 0.2766 0.3791 0.144 Uiso 1 1 calc R . .
H11B H 0.4097 0.3031 0.4511 0.144 Uiso 1 1 calc R . .
C12 C 0.2686(5) 0.1752(5) 0.5664(5) 0.0716(12) Uani 1 1 d . . .
H12A H 0.3441 0.1518 0.6262 0.093 Uiso 1 1 calc R . .
H12B H 0.2916 0.0736 0.5247 0.093 Uiso 1 1 calc R . .
C13 C -0.1311(4) 0.4547(4) 0.5288(3) 0.0441(7) Uani 1 1 d . . .
H13 H -0.0944 0.3915 0.4528 0.057 Uiso 1 1 calc R . .
C14 C -0.2977(4) 0.5583(4) 0.5578(3) 0.0470(7) Uani 1 1 d . . .
C15 C -0.4108(6) 0.5842(6) 0.4639(5) 0.0719(11) Uani 1 1 d . . .
H15A H -0.3444 0.5168 0.3865 0.093 Uiso 1 1 calc R . .
H15B H -0.4516 0.6984 0.4356 0.093 Uiso 1 1 calc R . .
H15C H -0.5085 0.5538 0.5098 0.093 Uiso 1 1 calc R . .
C16 C -0.3863(4) 0.6650(4) 0.6783(4) 0.0470(7) Uani 1 1 d . . .
O4 O -0.4697(4) 0.8138(3) 0.6664(3) 0.0699(8) Uani 1 1 d . . .
N3 N -0.3768(3) 0.5900(3) 0.7988(3) 0.0449(6) Uani 1 1 d D . .
H3 H -0.304(5) 0.469(2) 0.816(4) 0.058 Uiso 1 1 d D . .
C17 C -0.4663(4) 0.6810(4) 0.9222(3) 0.0462(7) Uani 1 1 d . . .
H17 H -0.5903 0.7363 0.925 0.06 Uiso 1 1 calc R . .
C18 C -0.4474(6) 0.5617(5) 1.0426(4) 0.0675(10) Uani 1 1 d . . .
H18A H -0.489 0.4773 1.0359 0.088 Uiso 1 1 calc R . .
H18B H -0.5143 0.6208 1.1243 0.088 Uiso 1 1 calc R . .
H18C H -0.327 0.5117 1.0437 0.088 Uiso 1 1 calc R . .
C19 C -0.3941(4) 0.8109(4) 0.9316(4) 0.0480(7) Uani 1 1 d . . .
O5 O -0.2360(3) 0.7776(3) 0.9023(3) 0.0669(8) Uani 1 1 d . . .
N4 N -0.5113(4) 0.9554(4) 0.9795(4) 0.0592(8) Uani 1 1 d D . .
H4 H -0.638(2) 0.984(6) 0.979(5) 0.077 Uiso 1 1 d D . .
C20 C -0.4644(6) 1.0862(6) 1.0086(7) 0.0879(16) Uani 1 1 d . . .
H20A H -0.5682 1.1777 1.0463 0.114 Uiso 1 1 calc R . .
H20B H -0.4 1.122 0.9268 0.114 Uiso 1 1 calc R . .
H20C H -0.394 1.0455 1.0719 0.114 Uiso 1 1 calc R . .
C21 C 0.0791(6) 0.4550(6) 0.9679(6) 0.0835(13) Uani 1 1 d . . .
H21A H -0.0241 0.541 0.9482 0.109 Uiso 1 1 calc R . .
H21B H 0.0734 0.3489 0.9594 0.109 Uiso 1 1 calc R . .
Cl1 Cl 0.2640(2) 0.4706(2) 0.85207(16) 0.1102(5) Uani 1 1 d . . .
Cl2 Cl 0.0821(3) 0.4741(2) 1.13104(19) 0.1269(7) Uani 1 1 d . . .
O6 O 0.645(2) 0.122(2) 0.6400(16) 0.110(4) Uiso 0.3 1 d P . .

loop_
_atom_site_aniso_label
_atom_site_aniso_U_11
_atom_site_aniso_U_22
_atom_site_aniso_U_33
_atom_site_aniso_U_23
_atom_site_aniso_U_13
_atom_site_aniso_U_12
C1 0.093(3) 0.070(3) 0.0383(17) -0.0050(16) -0.0004(18) -0.040(2)
C2 0.148(5) 0.096(4) 0.061(3) 0.002(2) 0.026(3) -0.066(4)
C3 0.169(6) 0.083(4) 0.093(4) -0.036(3) 0.046(4) -0.067(4)
C4 0.141(6) 0.184(7) 0.055(3) 0.027(4) -0.048(3) -0.073(5)
O1 0.0650(15) 0.0591(15) 0.0440(12) 0.0049(10) -0.0076(10) -0.0345(13)
C5 0.0329(13) 0.0308(15) 0.0437(15) 0.0034(11) -0.0112(11) -0.0081(11)
O2 0.0420(11) 0.0515(13) 0.0516(12) -0.0034(10) -0.0116(9) -0.0220(10)
N1 0.0461(14) 0.0354(14) 0.0421(13) 0.0032(10) -0.0149(11) -0.0165(11)
C6 0.0464(16) 0.0349(17) 0.0421(16) 0.0007(12) -0.0116(13) -0.0089(13)
C7 0.118(4) 0.054(2) 0.055(2) -0.0060(17) -0.024(2) -0.035(2)
C8 0.0385(15) 0.0369(16) 0.0422(15) 0.0020(12) -0.0112(12) -0.0111(12)
O3 0.0404(12) 0.0374(12) 0.0622(14) 0.0089(10) 0.0012(10) -0.0048(9)
N2 0.0338(12) 0.0358(14) 0.0524(15) 0.0040(11) -0.0046(11) -0.0044(10)
C9 0.0351(14) 0.0351(17) 0.0470(15) 0.0036(12) -0.0062(12) -0.0087(12)
C10 0.0450(18) 0.053(2) 0.072(2) 0.0117(17) -0.0069(16) -0.0210(16)
C11 0.064(3) 0.068(3) 0.136(5) 0.017(3) 0.039(3) -0.009(2)
C12 0.0416(18) 0.055(2) 0.082(3) 0.0091(19) 0.0069(17) 0.0005(16)
C13 0.0442(16) 0.0370(16) 0.0455(16) 0.0004(12) -0.0081(13) -0.0122(13)
C14 0.0426(16) 0.0420(18) 0.0566(18) 0.0055(14) -0.0162(14) -0.0155(14)
C15 0.059(2) 0.079(3) 0.082(3) 0.001(2) -0.035(2) -0.019(2)
C16 0.0322(14) 0.0372(19) 0.064(2) 0.0048(14) -0.0101(13) -0.0085(13)
O4 0.0601(16) 0.0451(16) 0.0735(17) 0.0081(12) -0.0111(13) 0.0054(12)
N3 0.0365(12) 0.0356(14) 0.0548(15) -0.0003(11) -0.0059(11) -0.0097(11)
C17 0.0330(14) 0.0414(18) 0.0608(19) -0.0042(14) -0.0068(13) -0.0130(13)
C18 0.076(3) 0.062(3) 0.063(2) 0.0000(18) -0.0064(19) -0.032(2)
C19 0.0320(15) 0.0396(18) 0.068(2) -0.0040(14) -0.0135(14) -0.0078(13)
O5 0.0352(12) 0.0466(14) 0.118(2) -0.0133(14) -0.0164(13) -0.0124(11)
N4 0.0375(14) 0.0446(17) 0.095(2) -0.0112(15) -0.0194(14) -0.0099(12)
C20 0.056(2) 0.050(3) 0.155(5) -0.028(3) -0.027(3) -0.0095(19)
C21 0.067(3) 0.060(3) 0.125(4) 0.011(3) -0.041(3) -0.018(2)
Cl1 0.0957(10) 0.1325(13) 0.0972(10) 0.0227(9) -0.0306(8) -0.0411(9)
Cl2 0.1588(17) 0.1129(13) 0.1015(11) -0.0266(9) -0.0008(10) -0.0581(12)

loop_
_geom_bond_atom_site_label_1
_geom_bond_atom_site_label_2
_geom_bond_distance
_geom_bond_site_symmetry_2
_geom_bond_publ_flag
C1 O1 1.458(5) . ?
C1 C3 1.505(8) . ?
C1 C4 1.506(9) . ?
C1 C2 1.514(6) . ?
C2 H2A 0.96 . ?
C2 H2B 0.96 . ?
C2 H2C 0.96 . ?
C3 H3A 0.96 . ?
C3 H3B 0.96 . ?
C3 H3C 0.96 . ?
C4 H4A 0.96 . ?
C4 H4B 0.96 . ?
C4 H4C 0.96 . ?
O1 C5 1.331(4) . ?
C5 O2 1.223(4) . ?
C5 N1 1.340(4) . ?
N1 C6 1.445(4) . ?
N1 H1 1.022(10) . ?
C6 C7 1.524(5) . ?
C6 C8 1.536(4) . ?
C6 H6 0.98 . ?
C7 H7A 0.96 . ?
C7 H7B 0.96 . ?
C7 H7C 0.96 . ?
C8 O3 1.224(4) . ?
C8 N2 1.341(4) . ?
N2 C12 1.474(4) . ?
N2 C9 1.481(4) . ?
C9 C13 1.504(5) . ?
C9 C10 1.537(4) . ?
C9 H9 0.98 . ?
C10 C11 1.466(6) . ?
C10 H10A 0.97 . ?
C10 H10B 0.97 . ?
C11 C12 1.464(7) . ?
C11 H11A 0.97 . ?
C11 H11B 0.97 . ?
C12 H12A 0.97 . ?
C12 H12B 0.97 . ?
C13 C14 1.337(4) . ?
C13 H13 0.93 . ?
C14 C16 1.493(5) . ?
C14 C15 1.504(5) . ?
C15 H15A 0.96 . ?
C15 H15B 0.96 . ?
C15 H15C 0.96 . ?
C16 O4 1.230(4) . ?
C16 N3 1.339(5) . ?
N3 C17 1.448(4) . ?
N3 H3 1.021(10) . ?
C17 C18 1.520(5) . ?
C17 C19 1.525(4) . ?
C17 H17 0.98 . ?
C18 H18A 0.96 . ?
C18 H18B 0.96 . ?
C18 H18C 0.96 . ?
C19 O5 1.231(4) . ?
C19 N4 1.326(4) . ?
N4 C20 1.451(5) . ?
N4 H4 1.022(10) . ?
C20 H20A 0.96 . ?
C20 H20B 0.96 . ?
C20 H20C 0.96 . ?
C21 Cl2 1.729(6) . ?
C21 Cl1 1.742(6) . ?
C21 H21A 0.97 . ?
C21 H21B 0.97 . ?
